data_4023577
loop_
_publ_author_name
'Maxime Vitale'
'Guillaume Prestat'
'David Lopes'
'David Madec'
'Claire Kammerer'
'Giovanni Poli'
'Leonard Girnita'

_publ_section_title
;
 New Picropodophyllin Analogs via Palladium-Catalyzed Allylic
 Alkylation-Hiyama Cross-Coupling Sequences
;
_journal_name_full 'Journal of Organic Chemistry'
_journal_page_first 5795
_journal_page_last 5805
_journal_paper_doi 10.1021/jo800707q
_journal_volume 73
_journal_year 2008
_chemical_compound_source
;
?
;
_chemical_formula_moiety 'C18 H18 O8'
_chemical_formula_sum 'C18 H18 O8'
_chemical_formula_weight 362.34
_space_group_IT_number 14
_symmetry_cell_setting monoclinic
_symmetry_space_group_name_Hall '-P 2ybc'
_symmetry_space_group_name_H-M 'P 1 21/c 1'
_audit_creation_date 04-19-07
_audit_creation_method CRYSTALS_ver_12-03-99
_cell_angle_alpha 89.920(13)
_cell_angle_beta 108.191(13)
_cell_angle_gamma 89.948(14)
_cell_formula_units_Z 4
_cell_length_a 8.810(2)
_cell_length_b 15.228(2)
_cell_length_c 13.196(3)
_cell_measurement_reflns_used 25
_cell_measurement_temperature 295
_cell_measurement_theta_max 25
_cell_measurement_theta_min 1
_cell_volume 1682.0(6)
_computing_cell_refinement
; 
 Denzo/Scalepack (Otwinowski & Minor, 1996) 
;
_computing_data_collection
; 
 COLLECT (Nonius BV, 1997) 
;
_computing_data_reduction
; 
 Denzo/Scalepack (Otwinowski & Minor, 1996) 
;
_computing_molecular_graphics
; 
 CAMERON (Watkin et al 1996) 
;
_computing_publication_material
; 
 CRYSTALS (Watkin et al 2003) 
;
_computing_structure_refinement
; 
 CRYSTALS (Watkin et al 2003) 
;
_computing_structure_solution
; 
 SIR92 (Altomare et al, 1994) 
;
_diffrn_ambient_temperature 295
_diffrn_measured_fraction_theta_full 0.994
_diffrn_measured_fraction_theta_max 0.974
_diffrn_measurement_device_type
; 
Nonius Kappa CCD 
;
_diffrn_measurement_method \w
_diffrn_radiation_monochromator graphite
_diffrn_radiation_type 'Mo K\a'
_diffrn_radiation_wavelength 0.71073
_diffrn_reflns_av_R_equivalents 0.38
_diffrn_reflns_limit_h_max 11
_diffrn_reflns_limit_h_min -7
_diffrn_reflns_limit_k_max 17
_diffrn_reflns_limit_k_min -19
_diffrn_reflns_limit_l_max 15
_diffrn_reflns_limit_l_min -17
_diffrn_reflns_number 9481
_diffrn_reflns_theta_full 20.642
_diffrn_reflns_theta_max 27.523
_diffrn_reflns_theta_min 2.102
_diffrn_standards_decay_% 0.00
_diffrn_standards_interval_count 0
_diffrn_standards_interval_time 0
_diffrn_standards_number 0
_exptl_absorpt_coefficient_mu 0.114
_exptl_absorpt_correction_T_max 0.99
_exptl_absorpt_correction_T_min 0.48
_exptl_absorpt_correction_type refdelf
_exptl_absorpt_process_details
; 
 DIFABS (Walker & Stuart, 1983) 
;
_exptl_crystal_colour ' ? '
_exptl_crystal_density_diffrn 1.431
_exptl_crystal_description ' block '
_exptl_crystal_F_000 760
_exptl_crystal_size_max 0.10
_exptl_crystal_size_mid 0.10
_exptl_crystal_size_min 0.10
_refine_diff_density_max 0.40
_refine_diff_density_min -0.48
_refine_ls_extinction_method None
_refine_ls_goodness_of_fit_ref 1.0942
_refine_ls_number_parameters 236
_refine_ls_number_reflns 1427
_refine_ls_number_restraints 0
_refine_ls_R_factor_all 0.1975
_refine_ls_R_factor_gt 0.0979
_refine_ls_shift/su_max 0.000060
_refine_ls_structure_factor_coef F
_refine_ls_weighting_details
;
 Method, part 1, Chebychev polynomial, (Watkin, 1994, Prince, 1982) 
 [weight] = 1.0/[A~0~*T~0~(x)+A~1~*T~1~(x) ... +A~n-1~]*T~n-1~(x)] 
 where A~i~ are the Chebychev coefficients listed below and x= Fcalc/Fmax 
 Method = Robust Weighting (Prince, 1982) 
 W = [weight] * [1-(deltaF/6*sigmaF)^2^]^2^ 
 A~i~ are: 
 0.893 0.885 0.504 
;
_refine_ls_weighting_scheme calc
_refine_ls_wR_factor_all 0.1767
_refine_ls_wR_factor_gt 0.1019
_refine_ls_wR_factor_ref 0.1019
_reflns_limit_h_max 10
_reflns_limit_h_min -11
_reflns_limit_k_max 19
_reflns_limit_k_min 0
_reflns_limit_l_max 17
_reflns_limit_l_min 0
_reflns_number_gt 1427
_reflns_number_total 3776
_reflns_threshold_expression I>3.00u(I)
_cod_data_source_file jo800707q-File001.cif
_cod_data_source_block CRYSTALS_cif
_cod_depositor_comments
;
The following automatic conversions were performed:
'_symmetry_cell_setting' value 'Monoclinic' changed to 'monoclinic'
according to '/home/saulius/struct/CIF-dictionaries/cif_core.dic'
dictionary named 'cif_core.dic' version 2.4.1 from 2010-06-29.

Automatic conversion script
Id: cif_fix_enum 1527 2010-12-29 10:47:43Z saulius 

2020-10-09
Z value and formula fixed to values more according to usual
chemical conventions.                 miguel
;
_cod_original_formula_weight 207.05
_cod_original_formula_moiety ' C10.29 H10.29 O4.57 '
_cod_original_formula_units_Z 7
_cod_original_sg_symbol_H-M 'P 1 21/c 1 '
_cod_original_formula_sum ' C10.29 H10.29 O4.57 '
_cod_database_code 4023577

loop_
_symmetry_equiv_pos_as_xyz
x,y,z
-x,-y,-z
-x,y+1/2,-z+1/2
x,-y+1/2,z+1/2

loop_
_atom_site_label
_atom_site_type_symbol
_atom_site_fract_x
_atom_site_fract_y
_atom_site_fract_z
_atom_site_U_iso_or_equiv
_atom_site_occupancy
_atom_site_adp_type
_atom_site_refinement_flags_posn
_atom_site_refinement_flags_adp
_atom_site_refinement_flags_occupancy
_atom_site_disorder_assembly
_atom_site_disorder_group
_atom_site_attached_hydrogens
C1 C -0.6078(8) -0.1511(4) -0.3516(5) 0.0378 1.0000 Uani . . . . . .
C2 C -0.5374(7) -0.0987(4) -0.2636(5) 0.0379 1.0000 Uani . . . . . .
C3 C -0.6004(8) -0.0914(5) -0.1791(5) 0.0433 1.0000 Uani . . . . . .
C4 C -0.7311(9) -0.1413(5) -0.1838(5) 0.0470 1.0000 Uani . . . . . .
C5 C -0.8029(8) -0.1930(5) -0.2728(5) 0.0419 1.0000 Uani . . . . . .
C6 C -0.7448(8) -0.2003(5) -0.3561(5) 0.0461 1.0000 Uani . . . . . .
C7 C -0.9361(10) -0.2113(6) -0.1560(6) 0.0627 1.0000 Uani . . . . . .
C8 C -0.3920(8) -0.0428(5) -0.2582(5) 0.0414 1.0000 Uani . . . . . .
C9 C -0.2413(11) 0.0675(6) -0.1607(8) 0.0754 1.0000 Uani . . . . . .
C10 C -0.1421(11) -0.0139(6) -0.1556(9) 0.0838 1.0000 Uani . . . . . .
C11 C -0.5371(7) -0.1611(4) -0.4407(5) 0.0368 1.0000 Uani . . . . . .
C12 C -0.6055(9) -0.1235(6) -0.5351(6) 0.0561 1.0000 Uani . . . . . .
C13 C -0.3860(8) -0.2161(5) -0.4134(5) 0.0433 1.0000 Uani . . . . . .
C14 C -0.4087(10) -0.3113(6) -0.3894(7) 0.0612 1.0000 Uani . . . . . .
C15 C -0.1989(10) -0.3048(5) -0.4584(5) 0.0477 1.0000 Uani . . . . . .
C16 C -0.3038(8) -0.2248(4) -0.4973(5) 0.0399 1.0000 Uani . . . . . .
C17 C -0.2111(9) -0.1452(5) -0.5130(6) 0.0514 1.0000 Uani . . . . . .
C18 C -0.1144(12) -0.0689(6) -0.6351(7) 0.0744 1.0000 Uani . . . . . .
O1 O -0.9344(6) -0.2353(4) -0.2589(4) 0.0675 1.0000 Uani . . . . . .
O2 O -0.8150(6) -0.1469(4) -0.1132(4) 0.0597 1.0000 Uani . . . . . .
O3 O -0.4018(6) 0.0410(4) -0.2175(4) 0.0625 1.0000 Uani . . . . . .
O4 O -0.2560(5) -0.0834(3) -0.1879(4) 0.0609 1.0000 Uani . . . . . .
O5 O -0.2652(6) -0.3541(4) -0.3991(4) 0.0603 1.0000 Uani . . . . . .
O6 O -0.0773(6) -0.3269(4) -0.4746(4) 0.0624 1.0000 Uani . . . . . .
O7 O -0.1574(8) -0.0914(4) -0.4464(5) 0.0787 1.0000 Uani . . . . . .
O8 O -0.1973(6) -0.1435(4) -0.6110(4) 0.0608 1.0000 Uani . . . . . .
H31 H -0.5520 -0.0511 -0.1176 0.089(7) 1.0000 Uiso . . . . . .
H61 H -0.7978 -0.2387 -0.4187 0.089(7) 1.0000 Uiso . . . . . .
H71 H -1.0432 -0.1862 -0.1608 0.089(7) 1.0000 Uiso . . . . . .
H72 H -0.9151 -0.2641 -0.1087 0.089(7) 1.0000 Uiso . . . . . .
H81 H -0.3864 -0.0373 -0.3324 0.089(7) 1.0000 Uiso . . . . . .
H91 H -0.2057 0.1155 -0.1994 0.089(7) 1.0000 Uiso . . . . . .
H92 H -0.2341 0.0879 -0.0871 0.089(7) 1.0000 Uiso . . . . . .
H101 H -0.0763 -0.0091 -0.2049 0.089(7) 1.0000 Uiso . . . . . .
H102 H -0.0690 -0.0242 -0.0810 0.089(7) 1.0000 Uiso . . . . . .
H121 H -0.5577 -0.1303 -0.5938 0.089(7) 1.0000 Uiso . . . . . .
H122 H -0.7053 -0.0876 -0.5467 0.089(7) 1.0000 Uiso . . . . . .
H131 H -0.3210 -0.1807 -0.3507 0.089(7) 1.0000 Uiso . . . . . .
H141 H -0.5064 -0.3358 -0.4423 0.089(7) 1.0000 Uiso . . . . . .
H142 H -0.4153 -0.3184 -0.3158 0.089(7) 1.0000 Uiso . . . . . .
H161 H -0.3821 -0.2307 -0.5706 0.089(7) 1.0000 Uiso . . . . . .
H181 H -0.1098 -0.0733 -0.7094 0.089(7) 1.0000 Uiso . . . . . .
H182 H -0.1708 -0.0136 -0.6269 0.089(7) 1.0000 Uiso . . . . . .
H183 H -0.0025 -0.0675 -0.5839 0.089(7) 1.0000 Uiso . . . . . .

loop_
_atom_site_aniso_label
_atom_site_aniso_U_11
_atom_site_aniso_U_22
_atom_site_aniso_U_33
_atom_site_aniso_U_23
_atom_site_aniso_U_13
_atom_site_aniso_U_12
C1 0.040(4) 0.031(3) 0.039(3) 0.008(3) 0.008(3) 0.006(3)
C2 0.035(4) 0.035(3) 0.041(3) 0.004(3) 0.007(3) 0.003(3)
C3 0.049(4) 0.038(4) 0.039(3) -0.005(3) 0.009(3) -0.007(4)
C4 0.053(4) 0.046(4) 0.043(4) 0.005(3) 0.016(3) 0.007(4)
C5 0.043(4) 0.038(4) 0.043(4) -0.005(3) 0.013(3) -0.005(3)
C6 0.043(4) 0.059(5) 0.034(3) -0.006(3) 0.009(3) -0.005(4)
C7 0.060(5) 0.077(6) 0.057(5) -0.009(4) 0.025(4) -0.002(5)
C8 0.037(4) 0.043(4) 0.040(3) 0.000(3) 0.006(3) -0.001(3)
C9 0.066(5) 0.063(6) 0.087(6) -0.021(5) 0.010(5) -0.019(5)
C10 0.060(5) 0.060(6) 0.112(8) -0.011(5) -0.002(5) -0.017(5)
C11 0.035(4) 0.035(4) 0.040(3) 0.000(3) 0.011(3) -0.006(3)
C12 0.054(5) 0.071(5) 0.041(4) 0.006(4) 0.012(3) 0.008(4)
C13 0.042(4) 0.047(4) 0.041(3) -0.002(3) 0.013(3) 0.001(3)
C14 0.062(5) 0.063(5) 0.068(5) 0.016(4) 0.033(4) 0.016(4)
C15 0.063(5) 0.043(4) 0.035(3) -0.007(3) 0.011(3) -0.010(4)
C16 0.045(4) 0.034(3) 0.035(3) 0.004(3) 0.005(3) 0.000(3)
C17 0.050(4) 0.054(5) 0.048(4) 0.005(4) 0.011(3) 0.001(4)
C18 0.099(7) 0.053(5) 0.075(6) 0.015(4) 0.034(5) -0.012(5)
O1 0.059(3) 0.092(4) 0.063(3) -0.018(3) 0.034(3) -0.028(3)
O2 0.067(3) 0.070(4) 0.050(3) -0.010(3) 0.029(3) -0.014(3)
O3 0.053(3) 0.051(3) 0.076(4) -0.010(3) 0.009(3) -0.007(3)
O4 0.044(3) 0.045(3) 0.078(4) -0.004(3) -0.003(3) -0.005(3)
O5 0.072(4) 0.045(3) 0.072(3) 0.016(3) 0.035(3) 0.010(3)
O6 0.052(3) 0.078(4) 0.058(3) -0.016(3) 0.019(3) 0.004(3)
O7 0.091(4) 0.084(5) 0.067(4) -0.012(3) 0.033(3) -0.036(4)
O8 0.072(3) 0.063(3) 0.054(3) 0.004(3) 0.029(3) -0.010(3)

loop_
_atom_type_symbol
_atom_type_scat_dispersion_real
_atom_type_scat_dispersion_imag
_atom_type_scat_Cromer_Mann_a1
_atom_type_scat_Cromer_Mann_b1
_atom_type_scat_Cromer_Mann_a2
_atom_type_scat_Cromer_Mann_b2
_atom_type_scat_Cromer_Mann_a3
_atom_type_scat_Cromer_Mann_b3
_atom_type_scat_Cromer_Mann_a4
_atom_type_scat_Cromer_Mann_b4
_atom_type_scat_Cromer_Mann_c
_atom_type_scat_source
'C   ' 0.0033 0.0016 2.3100 20.8439 1.0200 10.2075 1.5886 0.5687 0.8650 51.6512 0.2156 International_Tables_Vol_IV_Table_2.2B
'H   ' 0.0000 0.0000 0.4930 10.5109 0.3229 26.1257 0.1402 3.1424 0.0408 57.7998 0.0030 International_Tables_Vol_IV_Table_2.2B
'O   ' 0.0106 0.0060 3.0485 13.2771 2.2868 5.7011 1.5463 0.3239 0.8670 32.9089 0.2508 International_Tables_Vol_IV_Table_2.2B

loop_
_geom_angle_atom_site_label_1
_geom_angle_site_symmetry_1
_geom_angle_atom_site_label_2
_geom_angle_site_symmetry_2
_geom_angle_atom_site_label_3
_geom_angle_site_symmetry_3
_geom_angle
_geom_angle_publ_flag
C11 . C1 . C6 . 118.3(6) yes
C11 . C1 . C2 . 121.9(6) yes
C6 . C1 . C2 . 119.8(6) yes
C8 . C2 . C3 . 117.2(6) yes
C8 . C2 . C1 . 120.8(6) yes
C3 . C2 . C1 . 121.9(6) yes
H31 . C3 . C4 . 121.269 no
H31 . C3 . C2 . 121.399 no
C4 . C3 . C2 . 117.3(6) yes
O2 . C4 . C5 . 110.0(6) yes
O2 . C4 . C3 . 129.4(6) yes
C5 . C4 . C3 . 120.6(7) yes
O1 . C5 . C6 . 127.7(6) yes
O1 . C5 . C4 . 109.3(6) yes
C6 . C5 . C4 . 123.0(6) yes
H61 . C6 . C5 . 121.363 no
H61 . C6 . C1 . 121.342 no
C5 . C6 . C1 . 117.3(6) yes
H72 . C7 . H71 . 109.376 no
H72 . C7 . O2 . 109.622 no
H71 . C7 . O2 . 109.634 no
H72 . C7 . O1 . 109.627 no
H71 . C7 . O1 . 109.365 no
O2 . C7 . O1 . 109.2(6) yes
H81 . C8 . O4 . 112.908 no
H81 . C8 . O3 . 109.317 no
O4 . C8 . O3 . 106.7(5) yes
H81 . C8 . C2 . 107.350 no
O4 . C8 . C2 . 108.4(5) yes
O3 . C8 . C2 . 112.2(6) yes
H92 . C9 . H91 . 109.514 no
H92 . C9 . O3 . 110.340 no
H91 . C9 . O3 . 110.789 no
H92 . C9 . C10 . 110.642 no
H91 . C9 . C10 . 110.758 no
O3 . C9 . C10 . 104.7(7) yes
H102 . C10 . H101 . 108.937 no
H102 . C10 . O4 . 110.648 no
H101 . C10 . O4 . 110.808 no
H102 . C10 . C9 . 110.775 no
H101 . C10 . C9 . 110.993 no
O4 . C10 . C9 . 104.6(7) yes
C13 . C11 . C12 . 124.4(6) yes
C13 . C11 . C1 . 114.7(5) yes
C12 . C11 . C1 . 120.8(6) yes
H122 . C12 . H121 . 120.081 no
H122 . C12 . C11 . 119.554 no
H121 . C12 . C11 . 120.362 no
H131 . C13 . C16 . 111.752 no
H131 . C13 . C14 . 115.039 no
C16 . C13 . C14 . 101.2(6) yes
H131 . C13 . C11 . 97.581 no
C16 . C13 . C11 . 117.5(5) yes
C14 . C13 . C11 . 114.6(6) yes
H142 . C14 . H141 . 109.934 no
H142 . C14 . O5 . 110.625 no
H141 . C14 . O5 . 110.620 no
H142 . C14 . C13 . 111.071 no
H141 . C14 . C13 . 110.880 no
O5 . C14 . C13 . 103.6(6) yes
O6 . C15 . O5 . 121.4(7) yes
O6 . C15 . C16 . 130.2(7) yes
O5 . C15 . C16 . 108.4(7) yes
H161 . C16 . C17 . 100.352 no
H161 . C16 . C13 . 111.947 no
C17 . C16 . C13 . 115.7(6) yes
H161 . C16 . C15 . 114.622 no
C17 . C16 . C15 . 113.0(6) yes
C13 . C16 . C15 . 101.8(5) yes
O8 . C17 . O7 . 124.6(7) yes
O8 . C17 . C16 . 111.3(6) yes
O7 . C17 . C16 . 124.0(7) yes
H183 . C18 . H182 . 108.914 no
H183 . C18 . H181 . 109.267 no
H182 . C18 . H181 . 109.815 no
H183 . C18 . O8 . 109.108 no
H182 . C18 . O8 . 109.723 no
H181 . C18 . O8 . 109.991 no
C5 . O1 . C7 . 105.4(6) yes
C4 . O2 . C7 . 105.6(5) yes
C8 . O3 . C9 . 106.8(6) yes
C8 . O4 . C10 . 104.2(6) yes
C15 . O5 . C14 . 110.3(6) yes
C17 . O8 . C18 . 115.7(7) yes

loop_
_geom_bond_atom_site_label_1
_geom_bond_site_symmetry_1
_geom_bond_atom_site_label_2
_geom_bond_site_symmetry_2
_geom_bond_distance
_geom_bond_publ_flag
C1 . C11 . 1.500(9) yes
C1 . C6 . 1.407(9) yes
C1 . C2 . 1.388(9) yes
C2 . C8 . 1.521(10) yes
C2 . C3 . 1.397(10) yes
C3 . H31 . 1.001 no
C3 . C4 . 1.365(10) yes
C4 . O2 . 1.361(8) yes
C4 . C5 . 1.392(10) yes
C5 . O1 . 1.387(8) yes
C5 . C6 . 1.355(9) yes
C6 . H61 . 1.002 no
C7 . H72 . 0.999 no
C7 . H71 . 1.002 no
C7 . O2 . 1.431(10) yes
C7 . O1 . 1.411(9) yes
C8 . H81 . 0.999 no
C8 . O4 . 1.408(8) yes
C8 . O3 . 1.398(9) yes
C9 . H92 . 1.002 no
C9 . H91 . 0.997 no
C9 . O3 . 1.437(10) yes
C9 . C10 . 1.505(14) yes
C10 . H102 . 1.007 no
C10 . H101 . 1.000 no
C10 . O4 . 1.430(10) yes
C11 . C13 . 1.517(9) yes
C11 . C12 . 1.332(9) yes
C12 . H122 . 1.005 no
C12 . H121 . 0.995 no
C13 . H131 . 1.004 no
C13 . C16 . 1.506(9) yes
C13 . C14 . 1.509(11) yes
C14 . H142 . 0.997 no
C14 . H141 . 0.997 no
C14 . O5 . 1.462(9) yes
C15 . O6 . 1.204(9) yes
C15 . O5 . 1.341(9) yes
C15 . C16 . 1.517(10) yes
C16 . H161 . 1.002 no
C16 . C17 . 1.512(10) yes
C17 . O8 . 1.336(9) yes
C17 . O7 . 1.188(9) yes
C18 . H183 . 1.007 no
C18 . H182 . 1.000 no
C18 . H181 . 0.996 no
C18 . O8 . 1.440(10) yes
